data_2229043
loop_
_publ_author_name
'Schau-Magnussen, Magnus'
'Bendix, Jesper'

_publ_section_title
;
 Bis(tetraphenylphosphonium) tetracyanidonitridochromate(V) dihydrate
;
_journal_coeditor_code FJ2383
_journal_issue 2
_journal_name_full 'Acta Crystallographica Section E'
_journal_page_first m227
_journal_page_last m228
_journal_paper_doi 10.1107/S1600536811002108
_journal_volume 67
_journal_year 2011
_chemical_formula_iupac '(C24 H20 P)2 [Cr (C N)4 (N)], 2H2 O'
_chemical_formula_moiety '2(C24 H20 P +), C4 Cr N5 2-, 2(H2 O)'
_chemical_formula_sum 'C52 H44 Cr N5 O2 P2'
_chemical_formula_weight 884.86
_chemical_name_systematic
;
Bis(tetraphenylphosphonium) tetracyanidonitridochromate(V) dihydrate
;
_space_group_IT_number 2
_symmetry_cell_setting triclinic
_symmetry_space_group_name_Hall '-P 1'
_symmetry_space_group_name_H-M 'P -1'
_atom_sites_solution_hydrogens geom
_atom_sites_solution_primary direct
_atom_sites_solution_secondary difmap
_audit_creation_method SHELXL-97
_cell_angle_alpha 98.34(3)
_cell_angle_beta 110.01(2)
_cell_angle_gamma 90.52(4)
_cell_formula_units_Z 2
_cell_length_a 11.996(5)
_cell_length_b 12.387(5)
_cell_length_c 16.721(4)
_cell_measurement_reflns_used 83863
_cell_measurement_temperature 122.0(10)
_cell_measurement_theta_max 27.63
_cell_measurement_theta_min 1.31
_cell_volume 2305.4(15)
_computing_cell_refinement 'COLLECT (Nonius, 1999)'
_computing_data_collection 'COLLECT (Nonius, 1999)'
_computing_data_reduction 'EvalCCD (Duisenberg <i>et al.</i>, 2003)'
_computing_molecular_graphics 'ORTEP-3 (Farrugia, 1997)'
_computing_publication_material 'SHELXL97 (Sheldrick, 2008)'
_computing_structure_refinement 'SHELXL97 (Sheldrick, 2008)'
_computing_structure_solution 'SHELXS97 (Sheldrick, 2008)'
_diffrn_ambient_temperature 122.0(10)
_diffrn_measured_fraction_theta_full 1.000
_diffrn_measured_fraction_theta_max 1.000
_diffrn_measurement_device_type 'Nonius KappaCCD area-detector'
_diffrn_measurement_method '\w and \f'
_diffrn_radiation_monochromator graphite
_diffrn_radiation_source 'fine-focus sealed tube'
_diffrn_radiation_type MoK\a
_diffrn_radiation_wavelength 0.71073
_diffrn_reflns_av_R_equivalents 0.0611
_diffrn_reflns_av_sigmaI/netI 0.0487
_diffrn_reflns_limit_h_max 14
_diffrn_reflns_limit_h_min -14
_diffrn_reflns_limit_k_max 14
_diffrn_reflns_limit_k_min -14
_diffrn_reflns_limit_l_max 19
_diffrn_reflns_limit_l_min -19
_diffrn_reflns_number 72047
_diffrn_reflns_theta_full 25.00
_diffrn_reflns_theta_max 25.00
_diffrn_reflns_theta_min 1.31
_exptl_absorpt_coefficient_mu 0.363
_exptl_absorpt_correction_T_max 0.980
_exptl_absorpt_correction_T_min 0.952
_exptl_absorpt_correction_type integration
_exptl_absorpt_process_details
;
(Gaussian; Coppens, 1970)
;
_exptl_crystal_colour Yellow
_exptl_crystal_density_diffrn 1.275
_exptl_crystal_density_method 'not measured'
_exptl_crystal_description Prism
_exptl_crystal_F_000 922
_exptl_crystal_size_max 0.123
_exptl_crystal_size_mid 0.089
_exptl_crystal_size_min 0.058
_refine_diff_density_max 0.413
_refine_diff_density_min -0.440
_refine_ls_extinction_method none
_refine_ls_goodness_of_fit_ref 1.096
_refine_ls_hydrogen_treatment mixed
_refine_ls_matrix_type full
_refine_ls_number_parameters 571
_refine_ls_number_reflns 8118
_refine_ls_number_restraints 4
_refine_ls_restrained_S_all 1.096
_refine_ls_R_factor_all 0.0585
_refine_ls_R_factor_gt 0.0389
_refine_ls_shift/su_max 0.001
_refine_ls_shift/su_mean 0.000
_refine_ls_structure_factor_coef Fsqd
_refine_ls_weighting_details 'calc w=1/[\s^2^(Fo^2^)+(0.0000P)^2^+2.4326P] where P=(Fo^2^+2Fc^2^)/3'
_refine_ls_weighting_scheme calc
_refine_ls_wR_factor_gt 0.0801
_refine_ls_wR_factor_ref 0.0919
_reflns_number_gt 6480
_reflns_number_total 8118
_reflns_threshold_expression I>2\s(I)
_cod_data_source_file fj2383.cif
_cod_data_source_block I
_cod_original_cell_volume 2305.3(15)
_cod_database_code 2229043

loop_
_symmetry_equiv_pos_as_xyz
'x, y, z'
'-x, -y, -z'

loop_
_atom_site_type_symbol
_atom_site_label
_atom_site_fract_x
_atom_site_fract_y
_atom_site_fract_z
_atom_site_U_iso_or_equiv
_atom_site_adp_type
_atom_site_calc_flag
_atom_site_refinement_flags
_atom_site_occupancy
_atom_site_disorder_assembly
_atom_site_disorder_group
Cr Cr 0.97125(3) 0.24895(3) 0.24580(2) 0.01723(10) Uani d . 1 . .
N N1 1.03216(19) 0.34819(17) 0.31458(13) 0.0287(5) Uani d . 1 . .
C C2 0.9557(2) 0.3156(2) 0.13640(16) 0.0229(5) Uani d . 1 . .
N N2 0.9541(2) 0.35860(19) 0.07957(15) 0.0356(6) Uani d . 1 . .
C C3 1.1055(2) 0.16264(19) 0.22511(14) 0.0194(5) Uani d . 1 . .
N N3 1.17809(19) 0.10990(18) 0.21318(14) 0.0287(5) Uani d . 1 . .
C C4 0.9671(2) 0.1357(2) 0.32438(15) 0.0213(5) Uani d . 1 . .
N N4 0.96893(19) 0.07573(18) 0.37107(14) 0.0302(5) Uani d . 1 . .
C C5 0.7926(2) 0.25946(19) 0.22163(15) 0.0202(5) Uani d . 1 . .
N N5 0.6916(2) 0.25833(18) 0.20697(14) 0.0308(5) Uani d . 1 . .
P P1 0.66573(5) 0.81476(5) 0.15855(4) 0.01645(14) Uani d . 1 . .
C C11 0.7218(2) 0.88033(19) 0.08928(14) 0.0197(5) Uani d . 1 . .
C C12 0.7143(3) 0.9925(2) 0.08778(17) 0.0309(6) Uani d . 1 . .
H H12 0.6772 1.0353 0.1223 0.037 Uiso calc R 1 . .
C C13 0.7613(3) 1.0411(2) 0.03558(18) 0.0405(7) Uani d . 1 . .
H H13 0.7575 1.1176 0.0351 0.049 Uiso calc R 1 . .
C C14 0.8135(3) 0.9788(2) -0.01559(17) 0.0344(7) Uani d . 1 . .
H H14 0.8452 1.0125 -0.0514 0.041 Uiso calc R 1 . .
C C15 0.8200(2) 0.8679(2) -0.01495(16) 0.0292(6) Uani d . 1 . .
H H15 0.8559 0.8254 -0.0505 0.035 Uiso calc R 1 . .
C C16 0.7746(2) 0.8180(2) 0.03735(16) 0.0257(6) Uani d . 1 . .
H H16 0.7794 0.7415 0.0378 0.031 Uiso calc R 1 . .
C C21 0.5901(2) 0.91094(18) 0.20943(14) 0.0172(5) Uani d . 1 . .
C C22 0.4676(2) 0.89460(19) 0.18939(15) 0.0209(5) Uani d . 1 . .
H H22 0.4259 0.8310 0.1516 0.025 Uiso calc R 1 . .
C C23 0.4068(2) 0.9710(2) 0.22452(16) 0.0244(6) Uani d . 1 . .
H H23 0.3235 0.9597 0.2109 0.029 Uiso calc R 1 . .
C C24 0.4674(2) 1.0636(2) 0.27944(15) 0.0246(6) Uani d . 1 . .
H H24 0.4255 1.1160 0.3035 0.030 Uiso calc R 1 . .
C C25 0.5885(2) 1.08050(19) 0.29953(15) 0.0242(6) Uani d . 1 . .
H H25 0.6293 1.1445 0.3372 0.029 Uiso calc R 1 . .
C C26 0.6512(2) 1.00486(19) 0.26518(14) 0.0201(5) Uani d . 1 . .
H H26 0.7346 1.0166 0.2793 0.024 Uiso calc R 1 . .
C C31 0.5587(2) 0.70555(18) 0.09688(14) 0.0183(5) Uani d . 1 . .
C C32 0.5339(2) 0.62444(19) 0.13962(15) 0.0225(5) Uani d . 1 . .
H H32 0.5833 0.6205 0.1972 0.027 Uiso calc R 1 . .
C C33 0.4381(2) 0.5503(2) 0.09839(17) 0.0271(6) Uani d . 1 . .
H H33 0.4211 0.4956 0.1276 0.032 Uiso calc R 1 . .
C C34 0.3670(2) 0.5554(2) 0.01483(17) 0.0305(6) Uani d . 1 . .
H H34 0.3006 0.5044 -0.0132 0.037 Uiso calc R 1 . .
C C35 0.3914(2) 0.6341(2) -0.02869(17) 0.0316(6) Uani d . 1 . .
H H35 0.3425 0.6363 -0.0866 0.038 Uiso calc R 1 . .
C C36 0.4872(2) 0.7097(2) 0.01209(15) 0.0243(6) Uani d . 1 . .
H H36 0.5040 0.7640 -0.0176 0.029 Uiso calc R 1 . .
C C41 0.7823(2) 0.75651(19) 0.23712(15) 0.0193(5) Uani d . 1 . .
C C42 0.8155(2) 0.7932(2) 0.32521(15) 0.0237(5) Uani d . 1 . .
H H42 0.7795 0.8538 0.3458 0.028 Uiso calc R 1 . .
C C43 0.9016(2) 0.7406(2) 0.38291(16) 0.0290(6) Uani d . 1 . .
H H43 0.9252 0.7662 0.4430 0.035 Uiso calc R 1 . .
C C44 0.9530(2) 0.6517(2) 0.35352(17) 0.0284(6) Uani d . 1 . .
H H44 1.0107 0.6155 0.3934 0.034 Uiso calc R 1 . .
C C45 0.9207(2) 0.6150(2) 0.26603(17) 0.0297(6) Uani d . 1 . .
H H45 0.9566 0.5538 0.2460 0.036 Uiso calc R 1 . .
C C46 0.8365(2) 0.6671(2) 0.20761(16) 0.0276(6) Uani d . 1 . .
H H46 0.8152 0.6423 0.1475 0.033 Uiso calc R 1 . .
P P2 0.65911(5) 0.34699(5) 0.62208(4) 0.01508(13) Uani d . 1 . .
C C51 0.72980(19) 0.38164(18) 0.54899(14) 0.0158(5) Uani d . 1 . .
C C52 0.7530(2) 0.29675(19) 0.49283(14) 0.0183(5) Uani d . 1 . .
H H52 0.7296 0.2232 0.4926 0.022 Uiso calc R 1 . .
C C53 0.8102(2) 0.3205(2) 0.43758(14) 0.0217(5) Uani d . 1 . .
H H53 0.8276 0.2629 0.4004 0.026 Uiso calc R 1 . .
C C54 0.8421(2) 0.4279(2) 0.43637(15) 0.0224(5) Uani d . 1 . .
H H54 0.8807 0.4439 0.3980 0.027 Uiso calc R 1 . .
C C55 0.8178(2) 0.5120(2) 0.49107(15) 0.0231(5) Uani d . 1 . .
H H55 0.8393 0.5856 0.4899 0.028 Uiso calc R 1 . .
C C56 0.7620(2) 0.48910(19) 0.54750(14) 0.0182(5) Uani d . 1 . .
H H56 0.7459 0.5470 0.5852 0.022 Uiso calc R 1 . .
C C61 0.6187(2) 0.46906(18) 0.67540(14) 0.0179(5) Uani d . 1 . .
C C62 0.4995(2) 0.4868(2) 0.66260(15) 0.0220(5) Uani d . 1 . .
H H62 0.4386 0.4351 0.6246 0.026 Uiso calc R 1 . .
C C63 0.4707(2) 0.5803(2) 0.70586(16) 0.0287(6) Uani d . 1 . .
H H63 0.3897 0.5925 0.6975 0.034 Uiso calc R 1 . .
C C64 0.5586(3) 0.6560(2) 0.76098(16) 0.0303(6) Uani d . 1 . .
H H64 0.5377 0.7200 0.7901 0.036 Uiso calc R 1 . .
C C65 0.6773(2) 0.6389(2) 0.77403(16) 0.0281(6) Uani d . 1 . .
H H65 0.7376 0.6912 0.8120 0.034 Uiso calc R 1 . .
C C66 0.7081(2) 0.54541(19) 0.73164(15) 0.0238(6) Uani d . 1 . .
H H66 0.7893 0.5333 0.7407 0.029 Uiso calc R 1 . .
C C71 0.5277(2) 0.26263(18) 0.55768(14) 0.0169(5) Uani d . 1 . .
C C72 0.4935(2) 0.1720(2) 0.58589(16) 0.0252(6) Uani d . 1 . .
H H72 0.5418 0.1514 0.6389 0.030 Uiso calc R 1 . .
C C73 0.3883(2) 0.1116(2) 0.53614(17) 0.0314(6) Uani d . 1 . .
H H73 0.3649 0.0494 0.5551 0.038 Uiso calc R 1 . .
C C74 0.3175(2) 0.1417(2) 0.45915(16) 0.0264(6) Uani d . 1 . .
H H74 0.2454 0.1002 0.4256 0.032 Uiso calc R 1 . .
C C75 0.3512(2) 0.23212(19) 0.43086(15) 0.0221(5) Uani d . 1 . .
H H75 0.3022 0.2528 0.3781 0.027 Uiso calc R 1 . .
C C76 0.4566(2) 0.29250(18) 0.47958(14) 0.0189(5) Uani d . 1 . .
H H76 0.4804 0.3540 0.4599 0.023 Uiso calc R 1 . .
C C81 0.75605(19) 0.27572(18) 0.70289(14) 0.0164(5) Uani d . 1 . .
C C82 0.8202(2) 0.19116(19) 0.67944(16) 0.0232(5) Uani d . 1 . .
H H82 0.8129 0.1710 0.6208 0.028 Uiso calc R 1 . .
C C83 0.8942(2) 0.1368(2) 0.74176(17) 0.0276(6) Uani d . 1 . .
H H83 0.9374 0.0789 0.7257 0.033 Uiso calc R 1 . .
C C84 0.9056(2) 0.1663(2) 0.82709(17) 0.0283(6) Uani d . 1 . .
H H84 0.9572 0.1289 0.8696 0.034 Uiso calc R 1 . .
C C85 0.8427(2) 0.2498(2) 0.85098(16) 0.0302(6) Uani d . 1 . .
H H85 0.8510 0.2699 0.9099 0.036 Uiso calc R 1 . .
C C86 0.7672(2) 0.3046(2) 0.78916(15) 0.0247(6) Uani d . 1 . .
H H86 0.7233 0.3617 0.8055 0.030 Uiso calc R 1 . .
O O1 0.8836(2) 0.57434(19) 0.01213(19) 0.0611(7) Uani d D 1 . .
H H1A 0.910(4) 0.513(2) 0.025(3) 0.092 Uiso d D 1 . .
H H1B 0.931(3) 0.592(3) -0.013(2) 0.092 Uiso d D 1 . .
O O2 0.85439(16) 0.04312(15) 0.49856(12) 0.0291(4) Uani d D 1 . .
H H2A 0.884(3) 0.052(2) 0.4627(16) 0.044 Uiso d D 1 . .
H H2B 0.906(2) 0.016(2) 0.5356(16) 0.044 Uiso d D 1 . .

loop_
_atom_site_aniso_label
_atom_site_aniso_U_11
_atom_site_aniso_U_22
_atom_site_aniso_U_33
_atom_site_aniso_U_12
_atom_site_aniso_U_13
_atom_site_aniso_U_23
Cr 0.0185(2) 0.0193(2) 0.0159(2) 0.00301(16) 0.00804(16) 0.00416(15)
N1 0.0316(13) 0.0278(12) 0.0253(11) -0.0007(10) 0.0099(10) 0.0000(9)
C2 0.0230(14) 0.0229(13) 0.0254(14) 0.0029(11) 0.0108(11) 0.0058(11)
N2 0.0412(14) 0.0395(14) 0.0325(13) 0.0045(11) 0.0165(11) 0.0162(11)
C3 0.0204(13) 0.0226(13) 0.0177(12) -0.0011(11) 0.0089(10) 0.0053(10)
N3 0.0271(12) 0.0321(12) 0.0328(13) 0.0064(10) 0.0162(10) 0.0088(10)
C4 0.0174(13) 0.0286(14) 0.0214(13) 0.0058(10) 0.0106(11) 0.0049(11)
N4 0.0309(13) 0.0384(13) 0.0302(12) 0.0106(10) 0.0168(10) 0.0174(11)
C5 0.0258(15) 0.0203(13) 0.0199(12) 0.0081(11) 0.0128(11) 0.0073(10)
N5 0.0293(14) 0.0351(13) 0.0353(13) 0.0121(10) 0.0174(11) 0.0132(10)
P1 0.0173(3) 0.0175(3) 0.0153(3) 0.0030(2) 0.0064(3) 0.0029(2)
C11 0.0192(13) 0.0224(13) 0.0177(12) 0.0014(10) 0.0057(10) 0.0053(10)
C12 0.0474(18) 0.0236(14) 0.0283(14) 0.0048(12) 0.0206(13) 0.0061(11)
C13 0.071(2) 0.0251(15) 0.0340(16) 0.0009(14) 0.0282(16) 0.0087(13)
C14 0.0440(17) 0.0393(17) 0.0251(14) -0.0057(13) 0.0162(13) 0.0110(12)
C15 0.0295(15) 0.0398(16) 0.0215(13) 0.0035(12) 0.0128(12) 0.0049(12)
C16 0.0302(15) 0.0236(13) 0.0264(14) 0.0061(11) 0.0126(12) 0.0066(11)
C21 0.0202(13) 0.0175(12) 0.0158(11) 0.0042(10) 0.0078(10) 0.0048(9)
C22 0.0200(13) 0.0202(13) 0.0205(12) 0.0010(10) 0.0051(10) 0.0020(10)
C23 0.0196(13) 0.0259(14) 0.0308(14) 0.0056(11) 0.0121(11) 0.0062(11)
C24 0.0337(15) 0.0202(13) 0.0253(13) 0.0082(11) 0.0166(12) 0.0047(11)
C25 0.0343(15) 0.0179(13) 0.0199(13) -0.0009(11) 0.0103(11) -0.0006(10)
C26 0.0187(13) 0.0215(13) 0.0200(12) 0.0003(10) 0.0064(10) 0.0040(10)
C31 0.0186(12) 0.0190(12) 0.0171(12) 0.0047(10) 0.0066(10) 0.0012(10)
C32 0.0262(14) 0.0235(13) 0.0190(12) 0.0038(11) 0.0092(11) 0.0039(10)
C33 0.0290(15) 0.0220(13) 0.0331(15) -0.0011(11) 0.0146(12) 0.0042(11)
C34 0.0225(14) 0.0258(14) 0.0373(16) -0.0020(11) 0.0056(12) -0.0022(12)
C35 0.0287(15) 0.0303(15) 0.0246(14) 0.0033(12) -0.0034(12) 0.0000(12)
C36 0.0285(14) 0.0226(13) 0.0219(13) 0.0047(11) 0.0083(11) 0.0042(11)
C41 0.0163(12) 0.0206(12) 0.0207(12) 0.0010(10) 0.0048(10) 0.0066(10)
C42 0.0250(14) 0.0232(13) 0.0228(13) 0.0014(11) 0.0079(11) 0.0040(11)
C43 0.0285(15) 0.0325(15) 0.0220(13) -0.0030(12) 0.0026(12) 0.0071(11)
C44 0.0166(13) 0.0320(15) 0.0354(15) -0.0001(11) 0.0029(12) 0.0163(12)
C45 0.0246(14) 0.0290(15) 0.0360(16) 0.0102(12) 0.0096(12) 0.0089(12)
C46 0.0274(14) 0.0309(15) 0.0236(13) 0.0084(12) 0.0079(12) 0.0034(11)
P2 0.0148(3) 0.0161(3) 0.0153(3) 0.0016(2) 0.0065(2) 0.0024(2)
C51 0.0124(11) 0.0202(12) 0.0146(11) 0.0021(9) 0.0039(9) 0.0040(9)
C52 0.0186(12) 0.0188(12) 0.0168(12) 0.0012(10) 0.0051(10) 0.0031(10)
C53 0.0206(13) 0.0290(14) 0.0143(12) 0.0045(11) 0.0056(10) 0.0009(10)
C54 0.0188(13) 0.0326(14) 0.0178(12) 0.0000(11) 0.0082(10) 0.0058(11)
C55 0.0233(13) 0.0227(13) 0.0236(13) -0.0033(11) 0.0075(11) 0.0067(11)
C56 0.0190(12) 0.0193(12) 0.0168(12) 0.0016(10) 0.0073(10) 0.0018(10)
C61 0.0233(13) 0.0178(12) 0.0165(12) 0.0021(10) 0.0115(10) 0.0039(10)
C62 0.0233(13) 0.0266(13) 0.0176(12) 0.0068(11) 0.0082(11) 0.0054(10)
C63 0.0305(15) 0.0355(15) 0.0245(14) 0.0174(12) 0.0128(12) 0.0092(12)
C64 0.0522(19) 0.0199(13) 0.0276(14) 0.0136(13) 0.0231(14) 0.0083(11)
C65 0.0439(17) 0.0189(13) 0.0265(14) -0.0050(12) 0.0204(13) -0.0001(11)
C66 0.0256(14) 0.0240(13) 0.0268(14) -0.0019(11) 0.0159(12) 0.0027(11)
C71 0.0155(12) 0.0185(12) 0.0176(12) 0.0016(10) 0.0073(10) 0.0018(10)
C72 0.0256(14) 0.0298(14) 0.0209(13) -0.0021(11) 0.0069(11) 0.0094(11)
C73 0.0296(15) 0.0342(15) 0.0309(15) -0.0099(12) 0.0087(12) 0.0120(12)
C74 0.0217(14) 0.0296(14) 0.0256(14) -0.0056(11) 0.0070(11) 0.0009(11)
C75 0.0212(13) 0.0262(13) 0.0170(12) 0.0028(11) 0.0044(10) 0.0026(10)
C76 0.0231(13) 0.0156(12) 0.0197(12) 0.0019(10) 0.0092(11) 0.0039(10)
C81 0.0139(12) 0.0178(12) 0.0171(12) -0.0013(9) 0.0046(10) 0.0037(9)
C82 0.0266(14) 0.0242(13) 0.0213(13) 0.0031(11) 0.0106(11) 0.0054(10)
C83 0.0235(14) 0.0271(14) 0.0373(15) 0.0080(11) 0.0133(12) 0.0141(12)
C84 0.0190(13) 0.0331(15) 0.0306(15) -0.0014(11) 0.0006(11) 0.0178(12)
C85 0.0351(16) 0.0342(15) 0.0156(13) -0.0035(13) 0.0014(12) 0.0046(11)
C86 0.0286(14) 0.0261(14) 0.0186(13) 0.0022(11) 0.0078(11) 0.0020(11)
O1 0.0613(16) 0.0420(13) 0.112(2) 0.0201(12) 0.0621(16) 0.0316(14)
O2 0.0262(10) 0.0365(11) 0.0308(11) 0.0065(8) 0.0147(9) 0.0133(9)

loop_
_atom_type_symbol
_atom_type_description
_atom_type_scat_dispersion_real
_atom_type_scat_dispersion_imag
_atom_type_scat_source
C C 0.0033 0.0016 'International Tables Vol C Tables 4.2.6.8 and 6.1.1.4'
H H 0.0000 0.0000 'International Tables Vol C Tables 4.2.6.8 and 6.1.1.4'
Cr Cr 0.3209 0.6236 'International Tables Vol C Tables 4.2.6.8 and 6.1.1.4'
N N 0.0061 0.0033 'International Tables Vol C Tables 4.2.6.8 and 6.1.1.4'
O O 0.0106 0.0060 'International Tables Vol C Tables 4.2.6.8 and 6.1.1.4'
P P 0.1023 0.0942 'International Tables Vol C Tables 4.2.6.8 and 6.1.1.4'

loop_
_geom_angle_atom_site_label_1
_geom_angle_atom_site_label_2
_geom_angle_atom_site_label_3
_geom_angle_site_symmetry_1
_geom_angle_site_symmetry_3
_geom_angle
_geom_angle_publ_flag
N1 Cr C2 . . 99.23(11) y
N1 Cr C3 . . 105.79(11) y
N1 Cr C4 . . 99.95(11) y
N1 Cr C5 . . 105.70(11) y
C3 Cr C5 . . 148.38(10) ?
C3 Cr C2 . . 87.56(10) ?
C5 Cr C2 . . 90.28(10) ?
C3 Cr C4 . . 84.71(9) ?
C5 Cr C4 . . 87.09(10) ?
C2 Cr C4 . . 160.64(10) ?
N2 C2 Cr . . 174.6(2) ?
N3 C3 Cr . . 177.0(2) ?
N4 C4 Cr . . 176.8(2) ?
N5 C5 Cr . . 175.7(2) ?
C31 P1 C21 . . 106.70(11) ?
C31 P1 C41 . . 107.08(11) ?
C21 P1 C41 . . 111.23(11) ?
C31 P1 C11 . . 110.46(11) ?
C21 P1 C11 . . 109.57(11) ?
C41 P1 C11 . . 111.66(11) ?
C16 C11 C12 . . 119.8(2) ?
C16 C11 P1 . . 119.24(18) ?
C12 C11 P1 . . 120.99(18) ?
C13 C12 C11 . . 119.6(2) ?
C13 C12 H12 . . 120.2 ?
C11 C12 H12 . . 120.2 ?
C14 C13 C12 . . 120.3(3) ?
C14 C13 H13 . . 119.9 ?
C12 C13 H13 . . 119.9 ?
C15 C14 C13 . . 120.3(2) ?
C15 C14 H14 . . 119.8 ?
C13 C14 H14 . . 119.8 ?
C14 C15 C16 . . 120.3(2) ?
C14 C15 H15 . . 119.9 ?
C16 C15 H15 . . 119.9 ?
C15 C16 C11 . . 119.8(2) ?
C15 C16 H16 . . 120.1 ?
C11 C16 H16 . . 120.1 ?
C22 C21 C26 . . 119.8(2) ?
C22 C21 P1 . . 119.34(18) ?
C26 C21 P1 . . 120.78(18) ?
C23 C22 C21 . . 120.1(2) ?
C23 C22 H22 . . 120.0 ?
C21 C22 H22 . . 120.0 ?
C24 C23 C22 . . 120.0(2) ?
C24 C23 H23 . . 120.0 ?
C22 C23 H23 . . 120.0 ?
C25 C24 C23 . . 120.3(2) ?
C25 C24 H24 . . 119.9 ?
C23 C24 H24 . . 119.9 ?
C24 C25 C26 . . 120.7(2) ?
C24 C25 H25 . . 119.7 ?
C26 C25 H25 . . 119.7 ?
C25 C26 C21 . . 119.2(2) ?
C25 C26 H26 . . 120.4 ?
C21 C26 H26 . . 120.4 ?
C36 C31 C32 . . 119.7(2) ?
C36 C31 P1 . . 121.13(18) ?
C32 C31 P1 . . 118.33(18) ?
C33 C32 C31 . . 120.0(2) ?
C33 C32 H32 . . 120.0 ?
C31 C32 H32 . . 120.0 ?
C32 C33 C34 . . 120.1(2) ?
C32 C33 H33 . . 120.0 ?
C34 C33 H33 . . 120.0 ?
C33 C34 C35 . . 120.5(2) ?
C33 C34 H34 . . 119.7 ?
C35 C34 H34 . . 119.7 ?
C34 C35 C36 . . 120.1(2) ?
C34 C35 H35 . . 120.0 ?
C36 C35 H35 . . 120.0 ?
C35 C36 C31 . . 119.5(2) ?
C35 C36 H36 . . 120.2 ?
C31 C36 H36 . . 120.2 ?
C42 C41 C46 . . 119.5(2) ?
C42 C41 P1 . . 122.46(18) ?
C46 C41 P1 . . 117.92(18) ?
C43 C42 C41 . . 119.6(2) ?
C43 C42 H42 . . 120.2 ?
C41 C42 H42 . . 120.2 ?
C44 C43 C42 . . 120.5(2) ?
C44 C43 H43 . . 119.8 ?
C42 C43 H43 . . 119.8 ?
C43 C44 C45 . . 120.2(2) ?
C43 C44 H44 . . 119.9 ?
C45 C44 H44 . . 119.9 ?
C46 C45 C44 . . 120.2(2) ?
C46 C45 H45 . . 119.9 ?
C44 C45 H45 . . 119.9 ?
C45 C46 C41 . . 120.0(2) ?
C45 C46 H46 . . 120.0 ?
C41 C46 H46 . . 120.0 ?
C71 P2 C61 . . 109.65(11) ?
C71 P2 C81 . . 110.71(11) ?
C61 P2 C81 . . 108.47(11) ?
C71 P2 C51 . . 106.53(11) ?
C61 P2 C51 . . 110.02(11) ?
C81 P2 C51 . . 111.46(11) ?
C56 C51 C52 . . 119.7(2) ?
C56 C51 P2 . . 121.93(17) ?
C52 C51 P2 . . 118.37(17) ?
C53 C52 C51 . . 119.7(2) ?
C53 C52 H52 . . 120.1 ?
C51 C52 H52 . . 120.1 ?
C52 C53 C54 . . 120.3(2) ?
C52 C53 H53 . . 119.9 ?
C54 C53 H53 . . 119.9 ?
C55 C54 C53 . . 120.0(2) ?
C55 C54 H54 . . 120.0 ?
C53 C54 H54 . . 120.0 ?
C54 C55 C56 . . 120.2(2) ?
C54 C55 H55 . . 119.9 ?
C56 C55 H55 . . 119.9 ?
C55 C56 C51 . . 120.0(2) ?
C55 C56 H56 . . 120.0 ?
C51 C56 H56 . . 120.0 ?
C62 C61 C66 . . 120.1(2) ?
C62 C61 P2 . . 120.50(18) ?
C66 C61 P2 . . 119.43(18) ?
C63 C62 C61 . . 119.4(2) ?
C63 C62 H62 . . 120.3 ?
C61 C62 H62 . . 120.3 ?
C64 C63 C62 . . 120.7(2) ?
C64 C63 H63 . . 119.7 ?
C62 C63 H63 . . 119.7 ?
C63 C64 C65 . . 120.2(2) ?
C63 C64 H64 . . 119.9 ?
C65 C64 H64 . . 119.9 ?
C66 C65 C64 . . 120.0(2) ?
C66 C65 H65 . . 120.0 ?
C64 C65 H65 . . 120.0 ?
C65 C66 C61 . . 119.6(2) ?
C65 C66 H66 . . 120.2 ?
C61 C66 H66 . . 120.2 ?
C72 C71 C76 . . 120.1(2) ?
C72 C71 P2 . . 121.21(18) ?
C76 C71 P2 . . 118.66(17) ?
C73 C72 C71 . . 119.6(2) ?
C73 C72 H72 . . 120.2 ?
C71 C72 H72 . . 120.2 ?
C74 C73 C72 . . 120.4(2) ?
C74 C73 H73 . . 119.8 ?
C72 C73 H73 . . 119.8 ?
C73 C74 C75 . . 120.2(2) ?
C73 C74 H74 . . 119.9 ?
C75 C74 H74 . . 119.9 ?
C74 C75 C76 . . 120.0(2) ?
C74 C75 H75 . . 120.0 ?
C76 C75 H75 . . 120.0 ?
C75 C76 C71 . . 119.8(2) ?
C75 C76 H76 . . 120.1 ?
C71 C76 H76 . . 120.1 ?
C86 C81 C82 . . 119.6(2) ?
C86 C81 P2 . . 120.22(18) ?
C82 C81 P2 . . 120.14(17) ?
C83 C82 C81 . . 119.8(2) ?
C83 C82 H82 . . 120.1 ?
C81 C82 H82 . . 120.1 ?
C84 C83 C82 . . 120.4(2) ?
C84 C83 H83 . . 119.8 ?
C82 C83 H83 . . 119.8 ?
C83 C84 C85 . . 120.3(2) ?
C83 C84 H84 . . 119.8 ?
C85 C84 H84 . . 119.8 ?
C84 C85 C86 . . 120.1(2) ?
C84 C85 H85 . . 120.0 ?
C86 C85 H85 . . 120.0 ?
C85 C86 C81 . . 119.8(2) ?
C85 C86 H86 . . 120.1 ?
C81 C86 H86 . . 120.1 ?
H1A O1 H1B . . 100(4) ?
H2A O2 H2B . . 105(3) ?

loop_
_geom_bond_atom_site_label_1
_geom_bond_atom_site_label_2
_geom_bond_site_symmetry_2
_geom_bond_distance
_geom_bond_publ_flag
Cr N1 . 1.538(2) y
Cr C2 . 2.066(3) y
Cr C3 . 2.040(3) y
Cr C4 . 2.068(3) y
Cr C5 . 2.049(3) y
C2 N2 . 1.150(3) ?
C3 N3 . 1.147(3) ?
C4 N4 . 1.148(3) ?
C5 N5 . 1.150(3) ?
P1 C31 . 1.789(3) ?
P1 C21 . 1.795(2) ?
P1 C41 . 1.800(2) ?
P1 C11 . 1.803(2) ?
C11 C16 . 1.394(3) ?
C11 C12 . 1.396(3) ?
C12 C13 . 1.388(4) ?
C12 H12 . 0.9500 ?
C13 C14 . 1.380(4) ?
C13 H13 . 0.9500 ?
C14 C15 . 1.378(4) ?
C14 H14 . 0.9500 ?
C15 C16 . 1.386(3) ?
C15 H15 . 0.9500 ?
C16 H16 . 0.9500 ?
C21 C22 . 1.396(3) ?
C21 C26 . 1.401(3) ?
C22 C23 . 1.384(3) ?
C22 H22 . 0.9500 ?
C23 C24 . 1.382(4) ?
C23 H23 . 0.9500 ?
C24 C25 . 1.381(4) ?
C24 H24 . 0.9500 ?
C25 C26 . 1.388(3) ?
C25 H25 . 0.9500 ?
C26 H26 . 0.9500 ?
C31 C36 . 1.392(3) ?
C31 C32 . 1.399(3) ?
C32 C33 . 1.376(4) ?
C32 H32 . 0.9500 ?
C33 C34 . 1.376(4) ?
C33 H33 . 0.9500 ?
C34 C35 . 1.383(4) ?
C34 H34 . 0.9500 ?
C35 C36 . 1.387(4) ?
C35 H35 . 0.9500 ?
C36 H36 . 0.9500 ?
C41 C42 . 1.391(3) ?
C41 C46 . 1.402(3) ?
C42 C43 . 1.391(4) ?
C42 H42 . 0.9500 ?
C43 C44 . 1.377(4) ?
C43 H43 . 0.9500 ?
C44 C45 . 1.383(4) ?
C44 H44 . 0.9500 ?
C45 C46 . 1.383(4) ?
C45 H45 . 0.9500 ?
C46 H46 . 0.9500 ?
P2 C71 . 1.794(2) ?
P2 C61 . 1.798(2) ?
P2 C81 . 1.802(2) ?
P2 C51 . 1.803(2) ?
C51 C56 . 1.389(3) ?
C51 C52 . 1.401(3) ?
C52 C53 . 1.385(3) ?
C52 H52 . 0.9500 ?
C53 C54 . 1.387(3) ?
C53 H53 . 0.9500 ?
C54 C55 . 1.385(3) ?
C54 H54 . 0.9500 ?
C55 C56 . 1.387(3) ?
C55 H55 . 0.9500 ?
C56 H56 . 0.9500 ?
C61 C62 . 1.396(3) ?
C61 C66 . 1.401(3) ?
C62 C63 . 1.386(3) ?
C62 H62 . 0.9500 ?
C63 C64 . 1.381(4) ?
C63 H63 . 0.9500 ?
C64 C65 . 1.389(4) ?
C64 H64 . 0.9500 ?
C65 C66 . 1.389(3) ?
C65 H65 . 0.9500 ?
C66 H66 . 0.9500 ?
C71 C72 . 1.389(3) ?
C71 C76 . 1.398(3) ?
C72 C73 . 1.388(4) ?
C72 H72 . 0.9500 ?
C73 C74 . 1.384(4) ?
C73 H73 . 0.9500 ?
C74 C75 . 1.385(3) ?
C74 H74 . 0.9500 ?
C75 C76 . 1.386(3) ?
C75 H75 . 0.9500 ?
C76 H76 . 0.9500 ?
C81 C86 . 1.394(3) ?
C81 C82 . 1.394(3) ?
C82 C83 . 1.381(3) ?
C82 H82 . 0.9500 ?
C83 C84 . 1.379(4) ?
C83 H83 . 0.9500 ?
C84 C85 . 1.379(4) ?
C84 H84 . 0.9500 ?
C85 C86 . 1.387(4) ?
C85 H85 . 0.9500 ?
C86 H86 . 0.9500 ?
O1 H1A . 0.856(19) ?
O1 H1B . 0.854(19) ?
O2 H2A . 0.814(17) ?
O2 H2B . 0.824(17) ?

loop_
_geom_hbond_atom_site_label_D
_geom_hbond_atom_site_label_H
_geom_hbond_atom_site_label_A
_geom_hbond_site_symmetry_A
_geom_hbond_distance_DH
_geom_hbond_distance_HA
_geom_hbond_distance_DA
_geom_hbond_angle_DHA
O1 H1A N2 . 0.856(19) 2.23(2) 3.065(3) 167(4)
O1 H1B N2 2_765 0.854(19) 2.182(19) 3.035(3) 177(4)
O2 H2A N4 . 0.814(17) 2.159(18) 2.973(3) 178(3)
O2 H2B N4 2_756 0.824(17) 2.219(18) 3.039(3) 173(3)
